data_7211350
loop_
_publ_author_name
'Wang, Yu-Fang'
Zhuo-Li,
'Sun, Yan-Chun'
'Zhao, Jian-She'
'Wang, Li-Ya'

_publ_section_title
;
 Structural modulation and properties of four cadmium(ii) coordination
 architectures based on
 3-(pyridin-4-yl)-5-(pyrazin-2-yl)-1H-1,2,4-triazole and aromatic
 polycarboxylate ligands
;
_journal_issue 46
_journal_name_full CrystEngComm
_journal_page_first 9980
_journal_paper_doi 10.1039/c3ce41356j
_journal_volume 15
_journal_year 2013
_chemical_formula_sum 'C15 H14 Cd N6 O5'
_chemical_formula_weight 470.72
_chemical_name_systematic
;

 ?

;
_space_group_IT_number 15
_symmetry_cell_setting monoclinic
_symmetry_space_group_name_Hall '-C 2yc'
_symmetry_space_group_name_H-M 'C 1 2/c 1'
_atom_sites_solution_hydrogens geom
_atom_sites_solution_primary direct
_atom_sites_solution_secondary difmap
_audit_creation_method SHELXL-97
_cell_angle_alpha 90.00
_cell_angle_beta 108.6810(10)
_cell_angle_gamma 90.00
_cell_formula_units_Z 8
_cell_length_a 17.7765(14)
_cell_length_b 10.2326(8)
_cell_length_c 20.9614(17)
_cell_measurement_reflns_used 1843
_cell_measurement_temperature 296(2)
_cell_measurement_theta_max 22.63
_cell_measurement_theta_min 2.42
_cell_volume 3612.0(5)
_computing_cell_refinement 'Bruker SAINT'
_computing_data_collection 'Bruker APEX2'
_computing_data_reduction 'Bruker SAINT'
_computing_molecular_graphics 'Bruker SHELXTL'
_computing_publication_material 'Bruker SHELXTL'
_computing_structure_refinement 'SHELXL-97 (Sheldrick, 1997)'
_computing_structure_solution 'SHELXS-97 (Sheldrick, 1990)'
_diffrn_ambient_temperature 296(2)
_diffrn_measured_fraction_theta_full 0.996
_diffrn_measured_fraction_theta_max 0.996
_diffrn_measurement_device_type 'Bruker APEX-II CCD'
_diffrn_measurement_method '\f and \w scans'
_diffrn_radiation_monochromator graphite
_diffrn_radiation_source 'fine-focus sealed tube'
_diffrn_radiation_type MoK\a
_diffrn_radiation_wavelength 0.71073
_diffrn_reflns_av_R_equivalents 0.0416
_diffrn_reflns_av_sigmaI/netI 0.0515
_diffrn_reflns_limit_h_max 21
_diffrn_reflns_limit_h_min -21
_diffrn_reflns_limit_k_max 12
_diffrn_reflns_limit_k_min -6
_diffrn_reflns_limit_l_max 24
_diffrn_reflns_limit_l_min -25
_diffrn_reflns_number 9140
_diffrn_reflns_theta_full 25.50
_diffrn_reflns_theta_max 25.50
_diffrn_reflns_theta_min 2.05
_diffrn_standards_number 0
_exptl_absorpt_coefficient_mu 1.249
_exptl_absorpt_correction_T_max 0.8748
_exptl_absorpt_correction_T_min 0.6906
_exptl_absorpt_correction_type multi-scan
_exptl_absorpt_process_details sadabs
_exptl_crystal_colour colourless
_exptl_crystal_density_diffrn 1.731
_exptl_crystal_density_method 'not measured'
_exptl_crystal_description block
_exptl_crystal_F_000 1872
_exptl_crystal_size_max 0.32
_exptl_crystal_size_mid 0.15
_exptl_crystal_size_min 0.11
_refine_diff_density_max 0.546
_refine_diff_density_min -0.598
_refine_diff_density_rms 0.162
_refine_ls_extinction_method none
_refine_ls_goodness_of_fit_ref 1.055
_refine_ls_hydrogen_treatment constr
_refine_ls_matrix_type full
_refine_ls_number_parameters 244
_refine_ls_number_reflns 3365
_refine_ls_number_restraints 0
_refine_ls_restrained_S_all 1.055
_refine_ls_R_factor_all 0.0480
_refine_ls_R_factor_gt 0.0371
_refine_ls_shift/su_max 0.000
_refine_ls_shift/su_mean 0.000
_refine_ls_structure_factor_coef Fsqd
_refine_ls_weighting_details 'calc w=1/[\s^2^(Fo^2^)+(0.0728P)^2^+3.9361P] where P=(Fo^2^+2Fc^2^)/3'
_refine_ls_weighting_scheme calc
_refine_ls_wR_factor_gt 0.1254
_refine_ls_wR_factor_ref 0.1311
_reflns_number_gt 2684
_reflns_number_total 3365
_reflns_threshold_expression >2sigma(I)
_cod_data_source_file c3ce41356j.txt
_cod_data_source_block xb6522_0m
_cod_depositor_comments
;
The following automatic conversions were performed:

'_symmetry_cell_setting' value 'Monoclinic' changed to 'monoclinic'
according to /home/saulius/struct/CIF-dictionaries/cif_core.dic
dictionary named 'cif_core.dic' version 2.4.2 from 2011-04-26.

Automatic conversion script
Id: cif_fix_values 1891 2012-01-12 08:04:46Z andrius 
;
_cod_original_sg_symbol_H-M C2/c
_cod_database_code 7211350

loop_
_symmetry_equiv_pos_as_xyz
'x, y, z'
'-x, y, -z+1/2'
'x+1/2, y+1/2, z'
'-x+1/2, y+1/2, -z+1/2'
'-x, -y, -z'
'x, -y, z-1/2'
'-x+1/2, -y+1/2, -z'
'x+1/2, -y+1/2, z-1/2'

loop_
_atom_site_label
_atom_site_type_symbol
_atom_site_fract_x
_atom_site_fract_y
_atom_site_fract_z
_atom_site_U_iso_or_equiv
_atom_site_adp_type
_atom_site_occupancy
_atom_site_symmetry_multiplicity
_atom_site_calc_flag
_atom_site_refinement_flags
O5 O 0.4963(3) 0.9152(5) 0.1112(3) 0.0665(15) Uani 1 1 d .
H6W H 0.4755 0.9712 0.1283 0.100 Uiso 1 1 d R
H5W H 0.4556 0.8788 0.0753 0.100 Uiso 1 1 d R
C1 C 0.0916(3) 0.2850(6) -0.2005(3) 0.0400(14) Uani 1 1 d .
H1 H 0.0714 0.3195 -0.2437 0.048 Uiso 1 1 calc R
C2 C 0.1414(4) 0.1798(6) -0.1901(3) 0.0407(15) Uani 1 1 d .
H2 H 0.1534 0.1449 -0.2267 0.049 Uiso 1 1 calc R
C3 C 0.1526(3) 0.1794(5) -0.0793(3) 0.0271(11) Uani 1 1 d .
C4 C 0.1020(3) 0.2861(6) -0.0900(3) 0.0345(13) Uani 1 1 d .
H4 H 0.0894 0.3213 -0.0538 0.041 Uiso 1 1 calc R
C5 C 0.1873(3) 0.1179(5) -0.0131(3) 0.0256(11) Uani 1 1 d .
C6 C 0.2171(3) 0.0678(5) 0.0889(2) 0.0261(12) Uani 1 1 d .
C7 C 0.2263(3) 0.0652(5) 0.1610(3) 0.0283(12) Uani 1 1 d .
C8 C 0.1795(3) 0.1386(6) 0.1885(3) 0.0341(13) Uani 1 1 d .
H8 H 0.1382 0.1890 0.1611 0.041 Uiso 1 1 calc R
C9 C 0.1947(4) 0.1365(6) 0.2574(3) 0.0379(14) Uani 1 1 d .
H9 H 0.1620 0.1852 0.2752 0.046 Uiso 1 1 calc R
C10 C 0.2983(4) -0.0036(6) 0.2728(3) 0.0366(14) Uani 1 1 d .
H10 H 0.3391 -0.0534 0.3013 0.044 Uiso 1 1 calc R
C11 C 0.2867(4) -0.0077(6) 0.2049(3) 0.0379(14) Uani 1 1 d .
H11 H 0.3193 -0.0594 0.1884 0.045 Uiso 1 1 calc R
C12 C 0.3998(3) -0.2714(5) -0.0423(3) 0.0345(13) Uani 1 1 d .
C13 C 0.4531(3) -0.3883(5) -0.0199(3) 0.0282(12) Uani 1 1 d .
C14 C 0.4764(3) -0.4603(6) -0.0664(3) 0.0328(13) Uani 1 1 d .
H14 H 0.4607 -0.4339 -0.1112 0.039 Uiso 1 1 calc R
C15 C 0.4775(3) -0.4291(5) 0.0469(3) 0.0334(13) Uani 1 1 d .
H15 H 0.4627 -0.3814 0.0787 0.040 Uiso 1 1 calc R
Cd1 Cd 0.28328(2) -0.07525(4) -0.083804(17) 0.02673(17) Uani 1 1 d .
N1 N 0.1731(3) 0.1256(5) -0.1302(2) 0.0359(11) Uani 1 1 d .
N2 N 0.0708(3) 0.3399(5) -0.1511(2) 0.0401(12) Uani 1 1 d .
N3 N 0.1745(3) 0.1572(4) 0.0441(2) 0.0267(10) Uani 1 1 d .
N4 N 0.2346(3) 0.0142(4) -0.0047(2) 0.0270(10) Uani 1 1 d .
N5 N 0.2539(3) -0.0195(4) 0.0620(2) 0.0292(10) Uani 1 1 d .
N6 N 0.2537(3) 0.0685(4) 0.2997(2) 0.0319(11) Uani 1 1 d .
O1 O 0.3753(2) 0.0912(4) -0.0676(2) 0.0396(10) Uani 1 1 d .
H1W H 0.4032 0.0796 -0.0933 0.059 Uiso 0.50 1 d PR
H2W H 0.3511 0.1639 -0.0768 0.059 Uiso 0.50 1 d PR
O2 O 0.1867(2) -0.2347(3) -0.09931(18) 0.0332(9) Uani 1 1 d .
H3W H 0.2115 -0.3064 -0.0879 0.050 Uiso 1 1 d R
H4W H 0.1607 -0.2346 -0.0716 0.050 Uiso 1 1 d R
O3 O 0.3781(2) -0.2074(4) 0.0008(2) 0.0400(10) Uani 1 1 d .
O4 O 0.3760(3) -0.2407(5) -0.1029(2) 0.0563(13) Uani 1 1 d .

loop_
_atom_site_aniso_label
_atom_site_aniso_U_11
_atom_site_aniso_U_22
_atom_site_aniso_U_33
_atom_site_aniso_U_23
_atom_site_aniso_U_13
_atom_site_aniso_U_12
O5 0.046(3) 0.065(3) 0.090(4) -0.024(3) 0.023(3) 0.002(2)
C1 0.034(3) 0.056(4) 0.026(3) 0.007(3) 0.003(2) -0.001(3)
C2 0.044(4) 0.052(4) 0.026(3) -0.002(3) 0.010(3) -0.004(3)
C3 0.031(3) 0.029(3) 0.025(3) -0.004(2) 0.014(2) -0.005(2)
C4 0.039(3) 0.036(3) 0.029(3) 0.000(2) 0.012(3) 0.006(2)
C5 0.026(3) 0.024(3) 0.028(3) -0.001(2) 0.010(2) -0.002(2)
C6 0.030(3) 0.023(3) 0.025(3) -0.003(2) 0.009(2) -0.004(2)
C7 0.038(3) 0.023(3) 0.026(3) -0.001(2) 0.014(2) -0.002(2)
C8 0.041(3) 0.035(3) 0.029(3) 0.000(2) 0.015(3) 0.005(3)
C9 0.053(4) 0.037(3) 0.028(3) -0.006(3) 0.018(3) 0.003(3)
C10 0.045(4) 0.038(3) 0.026(3) 0.004(2) 0.010(3) 0.006(3)
C11 0.053(4) 0.035(3) 0.030(3) 0.004(3) 0.019(3) 0.012(3)
C12 0.031(3) 0.024(3) 0.048(4) 0.005(3) 0.013(3) 0.004(2)
C13 0.027(3) 0.023(3) 0.035(3) 0.003(2) 0.011(2) 0.002(2)
C14 0.033(3) 0.035(3) 0.032(3) 0.001(2) 0.012(2) 0.001(2)
C15 0.030(3) 0.032(3) 0.042(3) -0.001(2) 0.017(3) 0.004(2)
Cd1 0.0362(3) 0.0250(2) 0.0205(2) 0.00150(15) 0.01122(17) 0.00541(16)
N1 0.042(3) 0.040(3) 0.025(3) 0.001(2) 0.011(2) 0.005(2)
N2 0.037(3) 0.042(3) 0.037(3) 0.008(2) 0.006(2) 0.008(2)
N3 0.033(3) 0.024(2) 0.023(2) -0.0017(18) 0.0084(19) 0.0024(18)
N4 0.038(3) 0.025(2) 0.021(2) 0.0023(18) 0.013(2) 0.0077(19)
N5 0.040(3) 0.027(2) 0.021(2) 0.0023(19) 0.010(2) 0.002(2)
N6 0.044(3) 0.033(3) 0.021(2) -0.0010(19) 0.012(2) -0.006(2)
O1 0.045(2) 0.031(2) 0.049(3) -0.0045(18) 0.023(2) -0.0021(17)
O2 0.043(2) 0.024(2) 0.036(2) 0.0025(17) 0.0176(18) 0.0038(16)
O3 0.042(2) 0.030(2) 0.055(3) 0.0063(19) 0.024(2) 0.0107(18)
O4 0.066(3) 0.050(3) 0.047(3) 0.013(2) 0.010(2) 0.031(2)

loop_
_atom_type_symbol
_atom_type_description
_atom_type_scat_dispersion_real
_atom_type_scat_dispersion_imag
_atom_type_scat_source
C C 0.0033 0.0016 'International Tables Vol C Tables 4.2.6.8 and 6.1.1.4'
H H 0.0000 0.0000 'International Tables Vol C Tables 4.2.6.8 and 6.1.1.4'
Cd Cd -0.8075 1.2024 'International Tables Vol C Tables 4.2.6.8 and 6.1.1.4'
N N 0.0061 0.0033 'International Tables Vol C Tables 4.2.6.8 and 6.1.1.4'
O O 0.0106 0.0060 'International Tables Vol C Tables 4.2.6.8 and 6.1.1.4'

loop_
_geom_angle_atom_site_label_1
_geom_angle_atom_site_label_2
_geom_angle_atom_site_label_3
_geom_angle
_geom_angle_site_symmetry_1
_geom_angle_site_symmetry_3
H6W O5 H5W 106.6 . .
N2 C1 C2 122.4(5) . .
N2 C1 H1 118.8 . .
C2 C1 H1 118.8 . .
N1 C2 C1 122.6(6) . .
N1 C2 H2 118.7 . .
C1 C2 H2 118.7 . .
N1 C3 C4 121.2(5) . .
N1 C3 C5 115.7(5) . .
C4 C3 C5 123.1(5) . .
N2 C4 C3 121.8(5) . .
N2 C4 H4 119.1 . .
C3 C4 H4 119.1 . .
N4 C5 N3 113.5(4) . .
N4 C5 C3 121.6(4) . .
N3 C5 C3 124.9(5) . .
N5 C6 N3 113.6(4) . .
N5 C6 C7 121.0(5) . .
N3 C6 C7 125.4(5) . .
C8 C7 C11 117.2(5) . .
C8 C7 C6 122.6(5) . .
C11 C7 C6 120.1(5) . .
C9 C8 C7 119.1(5) . .
C9 C8 H8 120.4 . .
C7 C8 H8 120.4 . .
N6 C9 C8 123.6(5) . .
N6 C9 H9 118.2 . .
C8 C9 H9 118.2 . .
N6 C10 C11 122.9(5) . .
N6 C10 H10 118.5 . .
C11 C10 H10 118.5 . .
C10 C11 C7 120.0(5) . .
C10 C11 H11 120.0 . .
C7 C11 H11 120.0 . .
O4 C12 O3 120.9(5) . .
O4 C12 C13 119.5(5) . .
O3 C12 C13 119.5(5) . .
C14 C13 C15 118.7(5) . .
C14 C13 C12 120.3(5) . .
C15 C13 C12 121.0(5) . .
C15 C14 C13 120.7(5) 5_645 .
C15 C14 H14 119.6 5_645 .
C13 C14 H14 119.6 . .
C14 C15 C13 120.5(5) 5_645 .
C14 C15 H15 119.7 5_645 .
C13 C15 H15 119.7 . .
N4 Cd1 O1 90.72(15) . .
N4 Cd1 O2 87.02(14) . .
O1 Cd1 O2 177.19(13) . .
N4 Cd1 N6 137.38(15) . 6
O1 Cd1 N6 92.52(16) . 6
O2 Cd1 N6 88.02(15) . 6
N4 Cd1 O3 91.65(14) . .
O1 Cd1 O3 90.58(14) . .
O2 Cd1 O3 91.16(13) . .
N6 Cd1 O3 130.77(14) 6 .
N4 Cd1 O4 144.39(15) . .
O1 Cd1 O4 92.93(16) . .
O2 Cd1 O4 89.88(15) . .
N6 Cd1 O4 77.85(15) 6 .
O3 Cd1 O4 52.93(14) . .
C2 N1 C3 116.0(5) . .
C1 N2 C4 115.9(5) . .
C6 N3 C5 101.5(4) . .
C5 N4 N5 106.1(4) . .
C5 N4 Cd1 126.3(3) . .
N5 N4 Cd1 127.3(3) . .
C6 N5 N4 105.4(4) . .
C9 N6 C10 117.1(5) . .
C9 N6 Cd1 123.2(4) . 6_556
C10 N6 Cd1 119.7(4) . 6_556
Cd1 O1 H1W 109.5 . .
Cd1 O1 H2W 109.3 . .
H1W O1 H2W 109.5 . .
Cd1 O2 H3W 105.9 . .
Cd1 O2 H4W 116.3 . .
H3W O2 H4W 98.9 . .
C12 O3 Cd1 93.7(3) . .
C12 O4 Cd1 91.9(3) . .

loop_
_geom_bond_atom_site_label_1
_geom_bond_atom_site_label_2
_geom_bond_distance
_geom_bond_site_symmetry_2
O5 H6W 0.8241 .
O5 H5W 0.9386 .
C1 N2 1.330(7) .
C1 C2 1.366(8) .
C1 H1 0.9300 .
C2 N1 1.324(7) .
C2 H2 0.9300 .
C3 N1 1.350(6) .
C3 C4 1.387(7) .
C3 C5 1.467(7) .
C4 N2 1.340(7) .
C4 H4 0.9300 .
C5 N4 1.329(7) .
C5 N3 1.353(6) .
C6 N5 1.335(6) .
C6 N3 1.355(6) .
C6 C7 1.466(7) .
C7 C8 1.378(7) .
C7 C11 1.387(8) .
C8 C9 1.381(8) .
C8 H8 0.9300 .
C9 N6 1.332(7) .
C9 H9 0.9300 .
C10 N6 1.334(7) .
C10 C11 1.370(8) .
C10 H10 0.9300 .
C11 H11 0.9300 .
C12 O4 1.245(7) .
C12 O3 1.271(7) .
C12 C13 1.504(7) .
C13 C14 1.386(7) .
C13 C15 1.391(8) .
C14 C15 1.380(7) 5_645
C14 H14 0.9300 .
C15 C14 1.380(7) 5_645
C15 H15 0.9300 .
Cd1 N4 2.293(4) .
Cd1 O1 2.310(4) .
Cd1 O2 2.315(4) .
Cd1 N6 2.329(4) 6
Cd1 O3 2.430(4) .
Cd1 O4 2.483(4) .
N4 N5 1.373(6) .
N6 Cd1 2.329(4) 6_556
O1 H1W 0.8500 .
O1 H2W 0.8500 .
O2 H3W 0.8499 .
O2 H4W 0.8501 .

loop_
_geom_hbond_atom_site_label_D
_geom_hbond_atom_site_label_H
_geom_hbond_atom_site_label_A
_geom_hbond_distance_DH
_geom_hbond_distance_HA
_geom_hbond_distance_DA
_geom_hbond_angle_DHA
_geom_hbond_site_symmetry_A
O2 H4W O3 0.85 1.92 2.731(5) 159.4 7_545
O2 H3W N5 0.85 1.91 2.743(6) 168.0 7_545
O1 H2W N3 0.85 2.05 2.816(6) 148.7 7
O1 H1W O5 0.85 1.94 2.719(6) 151.6 5_665
O5 H5W O3 0.94 1.93 2.869(7) 175.1 1_565
O5 H6W N2 0.82 2.21 3.007(7) 162.2 7_565

loop_
_geom_torsion_atom_site_label_1
_geom_torsion_atom_site_label_2
_geom_torsion_atom_site_label_3
_geom_torsion_atom_site_label_4
_geom_torsion
_geom_torsion_site_symmetry_1
_geom_torsion_site_symmetry_4
N2 C1 C2 N1 -0.6(10) . .
N1 C3 C4 N2 0.4(9) . .
C5 C3 C4 N2 -179.6(5) . .
N1 C3 C5 N4 -1.3(7) . .
C4 C3 C5 N4 178.8(5) . .
N1 C3 C5 N3 179.8(5) . .
C4 C3 C5 N3 -0.2(8) . .
N5 C6 C7 C8 -168.9(5) . .
N3 C6 C7 C8 13.4(8) . .
N5 C6 C7 C11 14.7(8) . .
N3 C6 C7 C11 -163.1(5) . .
C11 C7 C8 C9 0.2(8) . .
C6 C7 C8 C9 -176.4(5) . .
C7 C8 C9 N6 1.2(9) . .
N6 C10 C11 C7 0.0(9) . .
C8 C7 C11 C10 -0.7(9) . .
C6 C7 C11 C10 175.9(5) . .
O4 C12 C13 C14 0.8(8) . .
O3 C12 C13 C14 179.0(5) . .
O4 C12 C13 C15 -176.8(6) . .
O3 C12 C13 C15 1.4(8) . .
C15 C13 C14 C15 0.4(9) . 5_645
C12 C13 C14 C15 -177.2(5) . 5_645
C14 C13 C15 C14 -0.4(9) . 5_645
C12 C13 C15 C14 177.2(5) . 5_645
C1 C2 N1 C3 0.8(9) . .
C4 C3 N1 C2 -0.8(8) . .
C5 C3 N1 C2 179.3(5) . .
C2 C1 N2 C4 0.2(9) . .
C3 C4 N2 C1 -0.2(8) . .
N5 C6 N3 C5 0.4(6) . .
C7 C6 N3 C5 178.3(5) . .
N4 C5 N3 C6 -0.8(6) . .
C3 C5 N3 C6 178.3(5) . .
N3 C5 N4 N5 0.8(6) . .
C3 C5 N4 N5 -178.2(4) . .
N3 C5 N4 Cd1 -173.5(3) . .
C3 C5 N4 Cd1 7.4(7) . .
O1 Cd1 N4 C5 76.5(4) . .
O2 Cd1 N4 C5 -101.9(4) . .
N6 Cd1 N4 C5 -18.0(6) 6 .
O3 Cd1 N4 C5 167.1(4) . .
O4 Cd1 N4 C5 172.5(4) . .
O1 Cd1 N4 N5 -96.7(4) . .
O2 Cd1 N4 N5 84.9(4) . .
N6 Cd1 N4 N5 168.8(4) 6 .
O3 Cd1 N4 N5 -6.1(4) . .
O4 Cd1 N4 N5 -0.7(6) . .
N3 C6 N5 N4 0.1(6) . .
C7 C6 N5 N4 -178.0(4) . .
C5 N4 N5 C6 -0.5(5) . .
Cd1 N4 N5 C6 173.8(3) . .
C8 C9 N6 C10 -1.9(9) . .
C8 C9 N6 Cd1 176.3(4) . 6_556
C11 C10 N6 C9 1.3(9) . .
C11 C10 N6 Cd1 -177.0(5) . 6_556
O4 C12 O3 Cd1 7.0(6) . .
C13 C12 O3 Cd1 -171.2(4) . .
N4 Cd1 O3 C12 172.2(3) . .
O1 Cd1 O3 C12 -97.0(3) . .
O2 Cd1 O3 C12 85.2(3) . .
N6 Cd1 O3 C12 -3.2(4) 6 .
O4 Cd1 O3 C12 -3.8(3) . .
O3 C12 O4 Cd1 -6.9(6) . .
C13 C12 O4 Cd1 171.3(4) . .
N4 Cd1 O4 C12 -3.0(5) . .
O1 Cd1 O4 C12 92.4(4) . .
O2 Cd1 O4 C12 -87.7(4) . .
N6 Cd1 O4 C12 -175.7(4) 6 .
O3 Cd1 O4 C12 3.9(3) . .
